data_1574248
loop_
_publ_author_name
'W\"ust, Leonie'
'Chorbacher, Johannes'
'Wellnitz, Tim'
'Nees, Samuel'
'Helten, Holger'
'Braunschweig, Holger'

_publ_section_title
;
 Synthetic access to organyl-substituted 1,2,3-benzodiazaborines with
 turn-on fluorescence activity
;
_journal_issue 17
_journal_name_full 'Chemical Science'
_journal_page_first 7284
_journal_page_last 7293
_journal_paper_doi 10.1039/D5SC01500F
_journal_volume 16
_journal_year 2025
_chemical_formula_moiety 'C19 H15 B F N2, C16 H36 N'
_chemical_formula_sum 'C35 H51 B F N3'
_chemical_formula_weight 543.59
_space_group_crystal_system monoclinic
_space_group_IT_number 14
_space_group_name_Hall '-P 2yn'
_space_group_name_H-M_alt 'P 1 21/n 1'
_atom_sites_solution_hydrogens geom
_atom_sites_solution_primary dual
_atom_sites_solution_secondary difmap
_audit_creation_date 2024-05-08
_audit_creation_method 'CIF-fill 1.4y (K.Radacki, 2005-23)'
_audit_update_record
;
2024-10-28 deposited with the CCDC.	2025-03-18 downloaded from the CCDC.
;
_cell_angle_alpha 90
_cell_angle_beta 97.1460(10)
_cell_angle_gamma 90
_cell_formula_units_Z 4
_cell_length_a 9.81050(10)
_cell_length_b 16.1727(2)
_cell_length_c 20.3437(3)
_cell_measurement_reflns_used 26924
_cell_measurement_temperature 100(2)
_cell_measurement_theta_max 72.6810
_cell_measurement_theta_min 3.4830
_cell_volume 3202.71(7)
_computing_cell_refinement 'CrysAlisPro 1.171.43.111a (Rigaku OD, 2024)'
_computing_data_collection
;
 CrysAlisPro system (CCD 43.119a 64-bit (release 08-04-2024))
;
_computing_data_reduction 'CrysAlisPro 1.171.43.111a (Rigaku OD, 2024)'
_computing_molecular_graphics 'ShelXLe (Huebschle et all, 2011)'
_computing_publication_material 'SHELXL-2018/3 (Sheldrick, 2018)'
_computing_structure_refinement 'SHELXL-2018/3 (Sheldrick, 2018)'
_computing_structure_solution 'SHELXT 2018/2 (Sheldrick, 2018)''
_diffrn_ambient_environment N~2~
_diffrn_ambient_temperature 100(2)
_diffrn_detector HPA
_diffrn_detector_area_resol_mean 10.0
_diffrn_detector_type 'HyPix Arc150'
_diffrn_measured_fraction_theta_full 0.994
_diffrn_measured_fraction_theta_max 0.962
_diffrn_measurement_details
;
 List of Runs (angles in degrees, time in seconds):
 --------------------------------------------------------------------------
  1  \w     17.00  65.00   0.50    0.79    --   58.44 -93.00 159.00   96
  2  \w    -66.00 -18.00   0.50    0.79    --  -60.13  93.00 -88.00   96
  3  \w    -75.00 -27.00   0.50    0.79    --  -69.55  93.00 -88.00   96
  4  \w     29.00  77.00   0.50    0.79    --   71.24 -93.00 159.00   96
  5  \w    -82.00 -34.00   0.50    0.79    --  -76.36  93.00 -88.00   96
  6  \w     40.00  88.00   0.50    0.79    --   82.26 -93.00 159.00   96
  7  \w     48.00  83.00   0.50    0.79    --   34.00  51.00 156.18   70
  8  \w    -91.00 -55.00   0.50    0.79    --  -42.00 -46.00 -35.75   72
  9  \w    -94.00 -59.00   0.50    0.79    --  -46.00 -51.00-148.83   70
 10  \w   -107.00 -72.00   0.50    0.79    --  -58.00 -49.00  46.58   70
 11  \w     16.00  66.00   0.50    0.79    --   58.44 -95.00 -30.00  100
 12  \w   -110.00 -75.00   0.50    0.79    --  -62.00 -51.00  94.19   70
 13  \w   -114.00 -79.00   0.50    0.79    --  -66.00 -51.00-167.75   70
 14  \w   -120.00 -83.00   0.50    0.79    --  -70.00 -46.00 130.80   74
 15  \w   -117.00 -85.00   0.50    0.79    --  -70.00 -58.00 -94.57   64
 16  \w   -121.00 -86.00   0.50    0.79    --  -74.00 -58.00 165.65   70
 17  \w   -124.00 -86.00   0.50    0.79    --  -74.00 -42.00-162.07   76
 18  \w   -122.00 -87.00   0.50    0.79    --  -74.00 -51.00  24.73   70
 19  \w    -92.00 -31.00   0.50    0.79    --  -76.36 112.00  60.00  122
 20  \w   -130.00 -72.00   0.50    0.79    --  -78.00 -22.00 -38.72  116
 21  \w    -97.00 -32.00   0.50    0.79    --  -78.00 114.00 -25.17  130
 22  \w   -130.00 -92.00   0.50    0.79    --  -79.50 -42.00 -53.81   76
 23  \w   -128.00 -93.00   0.50    0.79    --  -79.50 -50.00 105.03   70
 24  \w   -125.00 -91.00   0.50    0.79    --  -79.50 -60.00 -16.10   68
 25  \w   -126.00 -92.00   0.50    0.79    --  -79.50-123.00 117.04   68
 26  \w   -126.00 -91.00   0.50    0.79    --  -79.50 -59.00  69.20   70
 27  \w   -130.00 -91.00   0.50    0.79    --  -79.50 -39.00 141.33   78
 28  \w   -126.00 -93.00   0.50    0.79    --  -79.50-120.00 -41.76   66
 29  \w   -126.00 -92.00   0.50    0.79    --  -79.50-122.00-118.58   68
 30  \w   -130.00 -91.00   0.50    0.79    --  -79.50 -41.00 160.11   78
 31  \w   -124.00 -92.00   0.50    0.79    --  -79.50 -63.00-112.44   64
 32  \w   -125.00 -91.00   0.50    0.79    --  -79.50 -60.00-142.11   68
 33  \w   -107.00 -33.00   0.50    0.79    --  -79.50 137.00 142.84  148
 34  \w   -129.00 -93.00   0.50    0.79    --  -79.50 -47.00  90.07   72
 35  \w   -126.00 -92.00   0.50    0.79    --  -79.50-123.00 173.29   68
 36  \w   -127.00 -90.00   0.50    0.79    --  -79.50-127.00 -87.81   74
 37  \w    -97.00 -33.00   0.50    0.79    --  -79.50 115.00  80.64  128
 38  \w     40.00  90.00   0.50    0.79    --   82.26 -95.00 -90.00  100
 39  \w     46.00 133.00   0.50    0.79    --   82.26  15.00   0.00  174
 40  \w     40.00  90.00   0.50    0.79    --   82.26 -95.00 -60.00  100
 41  \w     40.00  90.00   0.50    0.79    --   82.26 -95.00   0.00  100
 42  \w     40.00  90.00   0.50    0.79    --   82.26 -95.00-120.00  100
 43  \w     37.00  93.00   0.50    0.79    --   82.26-112.00  90.00  112
 44  \w     37.00  93.00   0.50    0.79    --   82.26-112.00-120.00  112
 45  \w     40.00  90.00   0.50    0.79    --   82.26 -95.00  60.00  100
 46  \w     40.00  90.00   0.50    0.79    --   82.26 -95.00 150.00  100
 47  \w     40.00  90.00   0.50    0.79    --   82.26 -95.00  90.00  100
 48  \w     40.00  90.00   0.50    0.79    --   82.26 -95.00 -30.00  100
 49  \w     40.00  90.00   0.50    0.79    --   82.26 -95.00-180.00  100
 50  \w     42.00  93.00   0.50    0.79    --   85.25 -98.00  61.74  102
 51  \w     42.00  92.00   0.50    0.79    --   85.25 -99.00  27.25  100
 52  \w     42.00  93.00   0.50    0.79    --   85.25 -98.00 -38.12  102
 53  \w     25.00  54.00   0.50    0.79    --   14.00  61.00 -95.02   58
 54  \w     25.00  54.00   0.50    0.79    --   14.00  61.00  38.57   58
 55  \w     34.00  60.00   0.50    0.79    --   22.00  59.00  71.02   52
 56  \w     34.00  60.00   0.50    0.79    --   22.00  59.00 158.76   52
 57  \w     34.00  60.00   0.50    0.79    --   22.00  57.00 125.31   52
 58  \w     34.00  60.00   0.50    0.79    --   22.00  57.00-153.86   52
 59  \w    -87.00 -52.00   0.50    0.79    --  -38.00 -48.00-115.49   70
 60  \w    -86.00 -51.00   0.50    0.79    --  -38.00 -52.00 -70.26   70
 61  \w   -120.00 -88.00   0.50    0.79    --  -74.00 -59.00   0.16   64
 62  \w   -120.00 -86.00   0.50    0.79    --  -74.00 -60.00  45.68   68
 63  \w   -121.00 -86.00   0.50    0.79    --  -74.00 -55.00  81.95   70
 64  \w   -123.00 -87.00   0.50    0.79    --  -74.00 -46.00 -84.31   72
 65  \w   -121.00 -86.00   0.50    0.79    --  -74.00 -55.00 126.14   70
 66  \w   -122.00 -87.00   0.50    0.79    --  -74.00 -54.00-173.60   70
 67  \w   -126.00 -93.00   0.50    0.79    --  -79.50-120.00 -68.36   66
 68  \w   -127.00 -90.00   0.50    0.79    --  -79.50-126.00  60.60   74
 69  \w   -126.00 -92.00   0.50    0.79    --  -79.50-122.00  86.02   68
 70  \w   -126.00 -92.00   0.50    0.79    --  -79.50-123.00-162.36   68
;
_diffrn_measurement_device 'four-circle diffractometer'
_diffrn_measurement_device_type 'Rigaku XtaLAB Synergy-R'
_diffrn_measurement_method '\w scans'
_diffrn_orient_matrix_type
;
 CrysAlisPro convention (1999,Acta A55,543-557)
;
_diffrn_orient_matrix_UB_11 0.0669020000
_diffrn_orient_matrix_UB_12 -0.0543361000
_diffrn_orient_matrix_UB_13 0.0573630000
_diffrn_orient_matrix_UB_21 0.0408188000
_diffrn_orient_matrix_UB_22 0.0781699000
_diffrn_orient_matrix_UB_23 0.0410130000
_diffrn_orient_matrix_UB_31 -0.1374553000
_diffrn_orient_matrix_UB_32 -0.0032762000
_diffrn_orient_matrix_UB_33 0.0292195000
_diffrn_radiation_monochromator 'multi-layer mirror'
_diffrn_radiation_probe x-ray
_diffrn_radiation_type CuK\a
_diffrn_radiation_wavelength 1.54184
_diffrn_radiation_xray_symbol K-L~2,3~
_diffrn_reflns_av_R_equivalents 0.0478
_diffrn_reflns_av_unetI/netI 0.0229
_diffrn_reflns_Laue_measured_fraction_full 0.994
_diffrn_reflns_Laue_measured_fraction_max 0.962
_diffrn_reflns_limit_h_max 10
_diffrn_reflns_limit_h_min -12
_diffrn_reflns_limit_k_max 20
_diffrn_reflns_limit_k_min -20
_diffrn_reflns_limit_l_max 25
_diffrn_reflns_limit_l_min -24
_diffrn_reflns_number 72923
_diffrn_reflns_point_group_measured_fraction_full 0.994
_diffrn_reflns_point_group_measured_fraction_max 0.962
_diffrn_reflns_theta_full 67.684
_diffrn_reflns_theta_max 75.085
_diffrn_reflns_theta_min 3.502
_diffrn_source 'rotating-anode X-ray tube'
_diffrn_source_type 'PhotonJet-R X-ray Source'
_exptl_absorpt_coefficient_mu 0.529
_exptl_absorpt_correction_T_max 1.000
_exptl_absorpt_correction_T_min 0.685
_exptl_absorpt_correction_type gaussian
_exptl_absorpt_process_details
;
 CrysAlisPro 1.171.43.111a (Rigaku Oxford Diffraction, 2024) Numerical 
 absorption correction based on gaussian integration over a multifaceted 
 crystal model Empirical absorption correction using spherical harmonics, 
 implemented in SCALE3 ABSPACK scaling algorithm.
;
_exptl_crystal_colour colourless
_exptl_crystal_density_diffrn 1.127
_exptl_crystal_description plate
_exptl_crystal_F_000 1184
_exptl_crystal_preparation
;
 For data collection the crystal was immersed in a film of perfluoropolyether 
 oil, mounted on a polyimide loop and transferred to stream of cold nitrogen 
 (Oxford Cryostream 800).
;
_exptl_crystal_size_max 0.210
_exptl_crystal_size_mid 0.200
_exptl_crystal_size_min 0.040
_refine_diff_density_max 0.152
_refine_diff_density_min -0.186
_refine_diff_density_rms 0.043
_refine_ls_extinction_method none
_refine_ls_goodness_of_fit_ref 1.092
_refine_ls_hydrogen_treatment constr
_refine_ls_matrix_type full
_refine_ls_number_parameters 519
_refine_ls_number_reflns 6364
_refine_ls_number_restraints 780
_refine_ls_restrained_S_all 1.034
_refine_ls_R_factor_all 0.0592
_refine_ls_R_factor_gt 0.0481
_refine_ls_shift/su_max 0.000
_refine_ls_shift/su_mean 0.000
_refine_ls_structure_factor_coef Fsqd
_refine_ls_weighting_details
;
 w=1/[\s^2^(Fo^2^)+(0.0455P)^2^+1.3475P] where P=(Fo^2^+2Fc^2^)/3
;
_refine_ls_weighting_scheme calc
_refine_ls_wR_factor_gt 0.1150
_refine_ls_wR_factor_ref 0.1205
_reflns_Friedel_coverage 0.000
_reflns_number_gt 5317
_reflns_number_total 6364
_reflns_threshold_expression 'I > 2\s(I)'
_cod_data_source_file d5sc01500f2.cif
_cod_data_source_block 3-F
_cod_depositor_comments 'Adding full bibliography for 1574244--1574256.cif.'
_cod_original_sg_symbol_H-M 'P 21/n'
_cod_database_code 1574248
_shelx_shelxl_version_number 2018/3
_shelx_space_group_comment
;
 The symmetry employed for this shelxl refinement is uniquely defined by the 
 following loop, which should always be used as a source of symmetry 
 information in preference to the above space-group names. They are only 
 intended as comments.
;
_shelx_estimated_absorpt_t_min 0.897
_shelx_estimated_absorpt_t_max 0.979

loop_
_space_group_symop_operation_xyz
'x, y, z'
'-x+1/2, y+1/2, -z+1/2'
'-x, -y, -z'
'x-1/2, -y-1/2, z-1/2'

loop_
_atom_site_label
_atom_site_type_symbol
_atom_site_fract_x
_atom_site_fract_y
_atom_site_fract_z
_atom_site_U_iso_or_equiv
_atom_site_adp_type
_atom_site_occupancy
_atom_site_site_symmetry_order
_atom_site_calc_flag
_atom_site_refinement_flags_posn
_atom_site_refinement_flags_adp
_atom_site_refinement_flags_occupancy
_atom_site_disorder_assembly
_atom_site_disorder_group
F1_1 F 0.1275(5) 0.7746(3) 0.3458(3) 0.0290(7) Uani 0.841(3) 1 d . U P A 1
B1_1 B 0.0796(2) 0.69060(13) 0.32740(12) 0.0285(5) Uani 0.841(3) 1 d . U P A 1
N1_1 N -0.07952(15) 0.69134(10) 0.31218(8) 0.0292(4) Uani 0.841(3) 1 d . U P A 1
N2_1 N -0.15327(16) 0.69310(11) 0.25036(8) 0.0319(4) Uani 0.841(3) 1 d . U P A 1
C1_1 C -0.08929(19) 0.68401(12) 0.19896(9) 0.0325(5) Uani 0.841(3) 1 d . U P A 1
H1_1 H -0.143082 0.688223 0.156915 0.039 Uiso 0.841(3) 1 calc R U P A 1
C2_1 C 0.0557(3) 0.66808(13) 0.19892(16) 0.0301(5) Uani 0.841(3) 1 d . U P A 1
C3_1 C 0.1094(4) 0.6524(3) 0.13933(16) 0.0358(8) Uani 0.841(3) 1 d . U P A 1
H3_1 H 0.050293 0.654709 0.098656 0.043 Uiso 0.841(3) 1 calc R U P A 1
C4_1 C 0.2476(6) 0.6336(8) 0.1388(3) 0.0363(12) Uani 0.841(3) 1 d . U P A 1
H4_1 H 0.283486 0.623120 0.098386 0.044 Uiso 0.841(3) 1 calc R U P A 1
C5_1 C 0.3318(3) 0.6306(3) 0.19887(17) 0.0319(7) Uani 0.841(3) 1 d . U P A 1
H5_1 H 0.426337 0.617291 0.199663 0.038 Uiso 0.841(3) 1 calc R U P A 1
C6_1 C 0.2791(3) 0.64692(12) 0.25774(11) 0.0298(5) Uani 0.841(3) 1 d . U P A 1
H6_1 H 0.339097 0.644638 0.298135 0.036 Uiso 0.841(3) 1 calc R U P A 1
C7_1 C 0.1401(3) 0.66670(13) 0.25972(12) 0.0281(5) Uani 0.841(3) 1 d . U P A 1
F1_11 F 0.105(3) 0.7631(17) 0.3519(17) 0.035(4) Uani 0.159(3) 1 d . U P A 2
B1_11 B 0.0237(14) 0.6910(7) 0.3538(8) 0.034(3) Uani 0.159(3) 1 d . U P A 2
N1_11 N -0.0232(9) 0.6628(5) 0.2810(4) 0.032(2) Uani 0.159(3) 1 d . U P A 2
N2_11 N -0.1536(8) 0.6367(6) 0.2584(4) 0.031(2) Uani 0.159(3) 1 d . U P A 2
C1_11 C -0.2484(9) 0.6399(6) 0.2964(5) 0.030(2) Uani 0.159(3) 1 d . U P A 2
H1_11 H -0.334383 0.615750 0.280203 0.035 Uiso 0.159(3) 1 calc R U P A 2
C2_11 C -0.237(2) 0.6771(7) 0.3618(6) 0.023(2) Uani 0.159(3) 1 d . U P A 2
C3_11 C -0.350(2) 0.6782(15) 0.3930(12) 0.035(4) Uani 0.159(3) 1 d . U P A 2
H3A_11 H -0.435647 0.663065 0.368833 0.042 Uiso 0.159(3) 1 calc R U P A 2
C4_11 C -0.346(4) 0.704(2) 0.4700(19) 0.025(4) Uani 0.159(3) 1 d . U P A 2
H4A_11 H -0.410608 0.691228 0.499522 0.030 Uiso 0.159(3) 1 calc R U P A 2
C5_11 C -0.214(3) 0.7546(15) 0.4840(12) 0.034(4) Uani 0.159(3) 1 d . U P A 2
H5A_11 H -0.208108 0.792848 0.519725 0.041 Uiso 0.159(3) 1 calc R U P A 2
C6_11 C -0.1060(16) 0.7491(10) 0.4498(8) 0.035(3) Uani 0.159(3) 1 d . U P A 2
H6_11 H -0.021420 0.773410 0.467919 0.042 Uiso 0.159(3) 1 calc R U P A 2
C7_11 C -0.1129(15) 0.7092(8) 0.3889(9) 0.028(2) Uani 0.159(3) 1 d . U P A 2
C1_2 C -0.1669(4) 0.69587(15) 0.36235(13) 0.0299(5) Uani 0.841(3) 1 d D U P A 1
C2_2 C -0.1208(3) 0.73290(18) 0.42296(17) 0.0347(6) Uani 0.841(3) 1 d D U P A 1
H2_2 H -0.030833 0.755511 0.430493 0.042 Uiso 0.841(3) 1 calc R U P A 1
C3_2 C -0.2067(6) 0.7367(3) 0.4724(2) 0.0416(10) Uani 0.841(3) 1 d D U P A 1
H3_2 H -0.174656 0.760144 0.514344 0.050 Uiso 0.841(3) 1 calc R U P A 1
C4_2 C -0.3367(9) 0.7067(5) 0.4604(4) 0.0451(18) Uani 0.841(3) 1 d D U P A 1
H4_2 H -0.397294 0.713802 0.492879 0.054 Uiso 0.841(3) 1 calc R U P A 1
C5_2 C -0.3824(3) 0.6668(3) 0.40337(19) 0.0386(8) Uani 0.841(3) 1 d D U P A 1
H5_2 H -0.471086 0.642294 0.397684 0.046 Uiso 0.841(3) 1 calc R U P A 1
C6_2 C -0.2986(3) 0.66216(16) 0.35325(13) 0.0339(6) Uani 0.841(3) 1 d D U P A 1
H6_2 H -0.331266 0.635853 0.312569 0.041 Uiso 0.841(3) 1 calc R U P A 1
C1_21 C 0.0683(13) 0.6596(7) 0.2320(7) 0.024(2) Uani 0.159(3) 1 d D U P A 2
C2_21 C 0.0143(12) 0.6584(7) 0.1651(7) 0.033(2) Uani 0.159(3) 1 d D U P A 2
H2_21 H -0.081855 0.663930 0.152520 0.039 Uiso 0.159(3) 1 calc R U P A 2
C3_21 C 0.0996(18) 0.6494(17) 0.1186(8) 0.032(4) Uani 0.159(3) 1 d D U P A 2
H3_21 H 0.063880 0.649871 0.072989 0.039 Uiso 0.159(3) 1 calc R U P A 2
C4_21 C 0.236(3) 0.640(4) 0.1366(12) 0.031(6) Uani 0.159(3) 1 d D U P A 2
H4_21 H 0.293869 0.631511 0.103197 0.038 Uiso 0.159(3) 1 calc R U P A 2
C5_21 C 0.2929(16) 0.6414(14) 0.2029(10) 0.031(4) Uani 0.159(3) 1 d D U P A 2
H5_21 H 0.389045 0.634471 0.214650 0.038 Uiso 0.159(3) 1 calc R U P A 2
C6_21 C 0.2047(15) 0.6536(7) 0.2526(5) 0.019(2) Uani 0.159(3) 1 d D U P A 2
H6_21 H 0.239854 0.657453 0.298161 0.023 Uiso 0.159(3) 1 calc R U P A 2
C1_3 C 0.13123(15) 0.62717(9) 0.38879(8) 0.0308(3) Uani 1 1 d . . . . .
C2_3 C 0.26015(15) 0.64041(10) 0.42512(8) 0.0317(3) Uani 1 1 d . . . . .
H2_3 H 0.308414 0.689885 0.417999 0.038 Uiso 1 1 calc R U . . .
C3_3 C 0.31999(17) 0.58358(11) 0.47131(8) 0.0372(4) Uani 1 1 d . . . . .
H3_3 H 0.408191 0.594290 0.494686 0.045 Uiso 1 1 calc R U . . .
C4_3 C 0.25133(19) 0.51153(11) 0.48325(8) 0.0417(4) Uani 1 1 d . . . . .
H4_3 H 0.291801 0.472546 0.514751 0.050 Uiso 1 1 calc R U . . .
C5_3 C 0.12274(18) 0.49686(10) 0.44872(8) 0.0382(4) Uani 1 1 d . . . . .
H5_3 H 0.074369 0.447725 0.456721 0.046 Uiso 1 1 calc R U . . .
C6_3 C 0.06454(16) 0.55376(10) 0.40250(8) 0.0328(3) Uani 1 1 d . . . . .
H6_3 H -0.023673 0.542540 0.379335 0.039 Uiso 1 1 calc R U . . .
N3_4 N 0.47267(12) 0.89250(7) 0.27819(6) 0.0269(3) Uani 1 1 d . . . . .
C1_5 C 0.43181(15) 0.85779(9) 0.34240(7) 0.0283(3) Uani 1 1 d . . . . .
H1A_5 H 0.360174 0.815198 0.331271 0.034 Uiso 1 1 calc R U . . .
H1B_5 H 0.512763 0.829930 0.366684 0.034 Uiso 1 1 calc R U . . .
C2_5 C 0.37815(16) 0.92060(10) 0.38830(8) 0.0325(3) Uani 1 1 d . . . . .
H2A_5 H 0.443283 0.967470 0.395179 0.039 Uiso 1 1 calc R U . . .
H2B_5 H 0.288770 0.942419 0.367509 0.039 Uiso 1 1 calc R U . . .
C3_5 C 0.36030(19) 0.88216(11) 0.45465(8) 0.0389(4) Uani 1 1 d . . . . .
H3A_5 H 0.449793 0.860118 0.475094 0.047 Uiso 1 1 calc R U . . .
H3B_5 H 0.295385 0.835210 0.447489 0.047 Uiso 1 1 calc R U . . .
C4_5 C 0.30673(18) 0.94357(11) 0.50198(9) 0.0408(4) Uani 1 1 d . . . . .
H4A_5 H 0.299588 0.916375 0.544462 0.061 Uiso 1 1 calc R U . . .
H4B_5 H 0.215915 0.963436 0.483002 0.061 Uiso 1 1 calc R U . . .
H4C_5 H 0.370178 0.990446 0.508949 0.061 Uiso 1 1 calc R U . . .
C1_6 C 0.58975(15) 0.95414(9) 0.29143(8) 0.0299(3) Uani 1 1 d . . . . .
H1A_6 H 0.614100 0.973938 0.248340 0.036 Uiso 1 1 calc R U . . .
H1B_6 H 0.556531 1.002410 0.314787 0.036 Uiso 1 1 calc R U . . .
C2_6 C 0.71909(15) 0.92154(10) 0.33197(9) 0.0343(4) Uani 1 1 d . . . . .
H2A_6 H 0.747255 0.869028 0.312589 0.041 Uiso 1 1 calc R U . . .
H2B_6 H 0.700645 0.910380 0.377887 0.041 Uiso 1 1 calc R U . . .
C3_6 C 0.83452(16) 0.98511(10) 0.33258(9) 0.0372(4) Uani 1 1 d . . . . .
H3A_6 H 0.858131 0.992228 0.287003 0.045 Uiso 1 1 calc R U . . .
H3B_6 H 0.802165 1.039085 0.347601 0.045 Uiso 1 1 calc R U . . .
C4_6 C 0.96260(17) 0.95881(12) 0.37811(10) 0.0471(5) Uani 1 1 d . . . . .
H4A_6 H 1.033161 1.001732 0.378346 0.071 Uiso 1 1 calc R U . . .
H4B_6 H 0.997592 0.906778 0.362055 0.071 Uiso 1 1 calc R U . . .
H4C_6 H 0.939298 0.951008 0.423163 0.071 Uiso 1 1 calc R U . . .
C1_7 C 0.51503(15) 0.81941(9) 0.23839(7) 0.0288(3) Uani 1 1 d . . . . .
H1A_7 H 0.584674 0.786979 0.266916 0.035 Uiso 1 1 calc R U . . .
H1B_7 H 0.433858 0.783389 0.227240 0.035 Uiso 1 1 calc R U . . .
C2_7 C 0.57305(16) 0.84055(10) 0.17490(8) 0.0332(3) Uani 1 1 d . . . . .
H2A_7 H 0.666381 0.864020 0.185542 0.040 Uiso 1 1 calc R U . . .
H2B_7 H 0.514350 0.882676 0.149987 0.040 Uiso 1 1 calc R U . . .
C3_7 C 0.57947(17) 0.76340(10) 0.13241(8) 0.0355(4) Uani 1 1 d . . . . .
H3A_7 H 0.629840 0.719483 0.159277 0.043 Uiso 1 1 calc R U . . .
H3B_7 H 0.484963 0.743263 0.118571 0.043 Uiso 1 1 calc R U . . .
C4_7 C 0.64994(19) 0.77930(11) 0.07110(9) 0.0421(4) Uani 1 1 d . . . . .
H4A_7 H 0.652685 0.727939 0.045745 0.063 Uiso 1 1 calc R U . . .
H4B_7 H 0.743841 0.798831 0.084524 0.063 Uiso 1 1 calc R U . . .
H4C_7 H 0.598673 0.821390 0.043541 0.063 Uiso 1 1 calc R U . . .
C1_8 C 0.35336(14) 0.93931(9) 0.24008(8) 0.0288(3) Uani 1 1 d . . . . .
H1A_8 H 0.325490 0.984070 0.268805 0.035 Uiso 1 1 calc R U . . .
H1B_8 H 0.386476 0.965726 0.201124 0.035 Uiso 1 1 calc R U . . .
C2_8 C 0.22705(15) 0.88804(10) 0.21611(8) 0.0328(3) Uani 1 1 d . . . . .
H2A_8 H 0.197298 0.856696 0.253626 0.039 Uiso 1 1 calc R U . . .
H2B_8 H 0.249313 0.847963 0.182237 0.039 Uiso 1 1 calc R U . . .
C3_8 C 0.11145(16) 0.94523(10) 0.18646(9) 0.0362(4) Uani 1 1 d . . . . .
H3A_8 H 0.088280 0.984078 0.221011 0.043 Uiso 1 1 calc R U . . .
H3B_8 H 0.143685 0.978190 0.150400 0.043 Uiso 1 1 calc R U . . .
C4_8 C -0.01685(18) 0.89752(12) 0.15915(10) 0.0483(5) Uani 1 1 d . . . . .
H4A_8 H -0.087753 0.936350 0.140181 0.073 Uiso 1 1 calc R U . . .
H4B_8 H -0.050882 0.866212 0.195004 0.073 Uiso 1 1 calc R U . . .
H4C_8 H 0.005446 0.859270 0.124686 0.073 Uiso 1 1 calc R U . . .

loop_
_atom_site_aniso_label
_atom_site_aniso_U_11
_atom_site_aniso_U_22
_atom_site_aniso_U_33
_atom_site_aniso_U_23
_atom_site_aniso_U_13
_atom_site_aniso_U_12
F1_1 0.0308(14) 0.0208(13) 0.0344(14) -0.0009(11) -0.0003(9) -0.0026(9)
B1_1 0.0260(11) 0.0229(10) 0.0348(12) 0.0000(9) -0.0033(9) -0.0029(8)
N1_1 0.0272(8) 0.0318(8) 0.0269(8) 0.0019(7) -0.0031(7) -0.0003(6)
N2_1 0.0316(8) 0.0319(10) 0.0299(8) 0.0025(7) -0.0057(6) -0.0012(7)
C1_1 0.0350(10) 0.0324(10) 0.0280(10) 0.0013(7) -0.0041(8) -0.0019(7)
C2_1 0.0340(12) 0.0250(10) 0.0298(14) 0.0010(12) -0.0018(12) -0.0026(8)
C3_1 0.0440(17) 0.0306(12) 0.0306(15) 0.0007(15) -0.0039(13) -0.0069(10)
C4_1 0.0425(19) 0.028(2) 0.040(2) -0.0013(15) 0.0095(15) -0.0038(16)
C5_1 0.0333(16) 0.0264(15) 0.0368(13) 0.0002(9) 0.0078(11) -0.0024(12)
C6_1 0.0297(12) 0.0242(9) 0.0351(12) 0.0001(8) 0.0025(10) -0.0022(9)
C7_1 0.0265(13) 0.0219(9) 0.0349(13) 0.0033(8) -0.0005(12) -0.0026(9)
F1_11 0.039(8) 0.028(6) 0.036(6) 0.010(4) 0.001(5) -0.012(4)
B1_11 0.031(5) 0.024(5) 0.047(5) -0.002(4) 0.002(4) -0.004(4)
N1_11 0.032(4) 0.026(4) 0.035(4) -0.001(3) -0.002(3) 0.005(3)
N2_11 0.028(4) 0.029(4) 0.034(4) -0.008(3) -0.004(3) -0.001(3)
C1_11 0.026(4) 0.032(4) 0.030(4) 0.000(3) -0.001(3) 0.000(3)
C2_11 0.024(5) 0.021(4) 0.022(4) 0.004(3) -0.003(5) -0.006(4)
C3_11 0.030(6) 0.040(6) 0.035(6) 0.006(5) 0.005(5) -0.002(5)
C4_11 0.029(7) 0.024(7) 0.024(6) 0.004(5) 0.009(5) 0.006(5)
C5_11 0.035(6) 0.036(7) 0.030(6) -0.001(5) 0.000(5) 0.005(5)
C6_11 0.030(5) 0.036(5) 0.036(6) -0.005(5) -0.006(5) 0.006(4)
C7_11 0.030(5) 0.023(5) 0.028(5) 0.000(4) -0.001(4) 0.001(4)
C1_2 0.0265(13) 0.0285(12) 0.0341(13) 0.0047(10) 0.0014(12) 0.0043(10)
C2_2 0.0326(12) 0.0357(15) 0.0347(17) 0.0015(13) -0.0001(13) 0.0042(10)
C3_2 0.0478(18) 0.041(2) 0.036(2) -0.0001(14) 0.0030(14) 0.0098(15)
C4_2 0.039(2) 0.057(2) 0.042(3) 0.0084(18) 0.0162(18) 0.0116(16)
C5_2 0.0280(16) 0.0463(17) 0.0423(18) 0.0131(13) 0.0080(12) 0.0090(13)
C6_2 0.0285(13) 0.0348(12) 0.0373(14) 0.0065(9) 0.0001(12) 0.0023(10)
C1_21 0.020(5) 0.020(4) 0.030(5) 0.001(4) -0.006(5) 0.000(3)
C2_21 0.030(5) 0.030(5) 0.038(5) 0.004(4) 0.003(4) -0.003(4)
C3_21 0.033(6) 0.030(6) 0.032(6) 0.004(6) 0.001(5) -0.004(4)
C4_21 0.040(8) 0.030(9) 0.024(7) -0.005(6) 0.005(6) -0.008(6)
C5_21 0.025(6) 0.026(6) 0.044(7) -0.003(5) 0.008(5) -0.001(5)
C6_21 0.020(5) 0.025(5) 0.012(4) 0.003(3) -0.002(5) -0.006(5)
C1_3 0.0311(8) 0.0271(7) 0.0327(8) -0.0045(6) -0.0024(6) 0.0024(6)
C2_3 0.0298(8) 0.0314(8) 0.0325(8) -0.0020(6) -0.0014(6) 0.0012(6)
C3_3 0.0346(8) 0.0409(9) 0.0336(9) 0.0000(7) -0.0052(7) 0.0052(7)
C4_3 0.0521(10) 0.0371(9) 0.0338(9) 0.0057(7) -0.0030(8) 0.0072(8)
C5_3 0.0489(10) 0.0323(8) 0.0336(9) 0.0005(7) 0.0060(7) -0.0034(7)
C6_3 0.0310(8) 0.0319(8) 0.0346(9) -0.0051(7) 0.0011(6) 0.0003(6)
N3_4 0.0260(6) 0.0231(6) 0.0307(7) 0.0004(5) -0.0004(5) 0.0002(5)
C1_5 0.0291(7) 0.0252(7) 0.0297(8) 0.0018(6) -0.0003(6) -0.0009(6)
C2_5 0.0337(8) 0.0299(8) 0.0333(8) -0.0010(6) 0.0017(6) 0.0013(6)
C3_5 0.0477(10) 0.0350(9) 0.0337(9) -0.0013(7) 0.0044(7) 0.0009(7)
C4_5 0.0413(9) 0.0445(10) 0.0362(9) -0.0045(8) 0.0029(7) 0.0008(7)
C1_6 0.0272(7) 0.0246(7) 0.0368(8) -0.0005(6) -0.0003(6) -0.0037(6)
C2_6 0.0279(8) 0.0312(8) 0.0419(9) 0.0004(7) -0.0027(7) -0.0013(6)
C3_6 0.0284(8) 0.0333(8) 0.0488(10) -0.0013(7) 0.0002(7) -0.0032(6)
C4_6 0.0298(8) 0.0422(10) 0.0660(13) 0.0025(9) -0.0064(8) -0.0043(7)
C1_7 0.0307(8) 0.0234(7) 0.0315(8) -0.0010(6) 0.0006(6) 0.0023(6)
C2_7 0.0343(8) 0.0298(8) 0.0352(9) 0.0013(6) 0.0038(7) 0.0004(6)
C3_7 0.0383(9) 0.0341(8) 0.0339(9) -0.0014(7) 0.0034(7) 0.0002(7)
C4_7 0.0469(10) 0.0431(10) 0.0374(9) -0.0003(8) 0.0090(8) 0.0038(8)
C1_8 0.0275(7) 0.0246(7) 0.0330(8) 0.0038(6) -0.0017(6) 0.0027(6)
C2_8 0.0315(8) 0.0279(8) 0.0364(9) 0.0007(6) -0.0056(7) -0.0006(6)
C3_8 0.0317(8) 0.0325(8) 0.0422(9) 0.0028(7) -0.0037(7) 0.0017(6)
C4_8 0.0361(9) 0.0440(10) 0.0600(12) 0.0002(9) -0.0136(8) 0.0013(8)

loop_
_atom_type_symbol
_atom_type_description
_atom_type_scat_dispersion_real
_atom_type_scat_dispersion_imag
_atom_type_scat_source
C C 0.0181 0.0091 'International Tables Vol C Tables 4.2.6.8 and 6.1.1.4'
H H 0.0000 0.0000 'International Tables Vol C Tables 4.2.6.8 and 6.1.1.4'
B B 0.0090 0.0039 'International Tables Vol C Tables 4.2.6.8 and 6.1.1.4'
N N 0.0311 0.0180 'International Tables Vol C Tables 4.2.6.8 and 6.1.1.4'
F F 0.0727 0.0534 'International Tables Vol C Tables 4.2.6.8 and 6.1.1.4'

loop_
_exptl_crystal_face_index_h
_exptl_crystal_face_index_k
_exptl_crystal_face_index_l
_exptl_crystal_face_perp_dist
1 0 -1 0.0743
0 -1 0 0.1000
-1 -2 1 0.1226
-1 0 1 0.1183
-1 2 1 0.1083
0 1 0 0.1037
0 1 13 0.0058
0 -1 -13 0.0205
-5 -1 -6 0.0984
-1 -1 -13 0.0349

loop_
_geom_angle_atom_site_label_1
_geom_angle_atom_site_label_2
_geom_angle_atom_site_label_3
_geom_angle
_geom_angle_site_symmetry_1
_geom_angle_site_symmetry_3
_geom_angle_publ_flag
F1_1 B1_1 N1_1 109.0(2) . . ?
F1_1 B1_1 C7_1 107.4(3) . . ?
N1_1 B1_1 C7_1 107.41(18) . . ?
F1_1 B1_1 C1_3 108.9(3) . . ?
N1_1 B1_1 C1_3 111.28(17) . . ?
C7_1 B1_1 C1_3 112.76(17) . . ?
N2_1 N1_1 C1_2 111.28(19) . . ?
N2_1 N1_1 B1_1 125.86(17) . . ?
C1_2 N1_1 B1_1 122.7(2) . . ?
C1_1 N2_1 N1_1 119.04(16) . . ?
N2_1 C1_1 C2_1 126.7(2) . . ?
N2_1 C1_1 H1_1 116.7 . . ?
C2_1 C1_1 H1_1 116.7 . . ?
C7_1 C2_1 C3_1 121.1(2) . . ?
C7_1 C2_1 C1_1 118.4(3) . . ?
C3_1 C2_1 C1_1 120.5(3) . . ?
C4_1 C3_1 C2_1 121.1(3) . . ?
C4_1 C3_1 H3_1 119.5 . . ?
C2_1 C3_1 H3_1 119.5 . . ?
C5_1 C4_1 C3_1 118.4(4) . . ?
C5_1 C4_1 H4_1 120.8 . . ?
C3_1 C4_1 H4_1 120.8 . . ?
C6_1 C5_1 C4_1 120.5(3) . . ?
C6_1 C5_1 H5_1 119.7 . . ?
C4_1 C5_1 H5_1 119.7 . . ?
C5_1 C6_1 C7_1 122.3(2) . . ?
C5_1 C6_1 H6_1 118.8 . . ?
C7_1 C6_1 H6_1 118.8 . . ?
C2_1 C7_1 C6_1 116.5(2) . . ?
C2_1 C7_1 B1_1 120.7(2) . . ?
C6_1 C7_1 B1_1 122.7(2) . . ?
F1_11 B1_11 N1_11 108.4(18) . . ?
F1_11 B1_11 C1_3 101.7(16) . . ?
N1_11 B1_11 C1_3 109.7(9) . . ?
F1_11 B1_11 C7_11 111.3(16) . . ?
N1_11 B1_11 C7_11 108.0(11) . . ?
C1_3 B1_11 C7_11 117.4(11) . . ?
N2_11 N1_11 C1_21 113.4(9) . . ?
N2_11 N1_11 B1_11 124.0(10) . . ?
C1_21 N1_11 B1_11 122.5(10) . . ?
C1_11 N2_11 N1_11 120.2(8) . . ?
N2_11 C1_11 C2_11 126.0(11) . . ?
N2_11 C1_11 H1_11 117.0 . . ?
C2_11 C1_11 H1_11 117.0 . . ?
C3_11 C2_11 C7_11 123.2(14) . . ?
C3_11 C2_11 C1_11 117.4(18) . . ?
C7_11 C2_11 C1_11 119.4(15) . . ?
C2_11 C3_11 C4_11 122(2) . . ?
C2_11 C3_11 H3A_11 118.8 . . ?
C4_11 C3_11 H3A_11 118.8 . . ?
C5_11 C4_11 C3_11 104(3) . . ?
C5_11 C4_11 H4A_11 128.1 . . ?
C3_11 C4_11 H4A_11 128.1 . . ?
C6_11 C5_11 C4_11 125(2) . . ?
C6_11 C5_11 H5A_11 117.5 . . ?
C4_11 C5_11 H5A_11 117.5 . . ?
C5_11 C6_11 C7_11 122.6(16) . . ?
C5_11 C6_11 H6_11 118.7 . . ?
C7_11 C6_11 H6_11 118.7 . . ?
C2_11 C7_11 C6_11 118.4(13) . . ?
C2_11 C7_11 B1_11 119.5(15) . . ?
C6_11 C7_11 B1_11 121.7(15) . . ?
C6_2 C1_2 C2_2 118.6(2) . . ?
C6_2 C1_2 N1_1 121.3(3) . . ?
C2_2 C1_2 N1_1 120.1(3) . . ?
C3_2 C2_2 C1_2 120.0(3) . . ?
C3_2 C2_2 H2_2 120.0 . . ?
C1_2 C2_2 H2_2 120.0 . . ?
C4_2 C3_2 C2_2 119.5(5) . . ?
C4_2 C3_2 H3_2 120.2 . . ?
C2_2 C3_2 H3_2 120.2 . . ?
C5_2 C4_2 C3_2 122.0(6) . . ?
C5_2 C4_2 H4_2 119.0 . . ?
C3_2 C4_2 H4_2 119.0 . . ?
C4_2 C5_2 C6_2 119.4(4) . . ?
C4_2 C5_2 H5_2 120.3 . . ?
C6_2 C5_2 H5_2 120.3 . . ?
C5_2 C6_2 C1_2 120.3(3) . . ?
C5_2 C6_2 H6_2 119.8 . . ?
C1_2 C6_2 H6_2 119.8 . . ?
C6_21 C1_21 C2_21 122.7(11) . . ?
C6_21 C1_21 N1_11 118.0(12) . . ?
C2_21 C1_21 N1_11 119.1(11) . . ?
C3_21 C2_21 C1_21 119.4(12) . . ?
C3_21 C2_21 H2_21 120.3 . . ?
C1_21 C2_21 H2_21 120.3 . . ?
C4_21 C3_21 C2_21 120.2(16) . . ?
C4_21 C3_21 H3_21 119.9 . . ?
C2_21 C3_21 H3_21 119.9 . . ?
C3_21 C4_21 C5_21 122(2) . . ?
C3_21 C4_21 H4_21 119.1 . . ?
C5_21 C4_21 H4_21 119.1 . . ?
C4_21 C5_21 C6_21 118.7(15) . . ?
C4_21 C5_21 H5_21 120.6 . . ?
C6_21 C5_21 H5_21 120.6 . . ?
C1_21 C6_21 C5_21 117.0(10) . . ?
C1_21 C6_21 H6_21 121.5 . . ?
C5_21 C6_21 H6_21 121.5 . . ?
C2_3 C1_3 C6_3 116.00(14) . . ?
C2_3 C1_3 B1_11 130.3(5) . . ?
C6_3 C1_3 B1_11 110.0(5) . . ?
C2_3 C1_3 B1_1 118.54(15) . . ?
C6_3 C1_3 B1_1 124.89(14) . . ?
C3_3 C2_3 C1_3 122.23(15) . . ?
C3_3 C2_3 H2_3 118.9 . . ?
C1_3 C2_3 H2_3 118.9 . . ?
C4_3 C3_3 C2_3 120.11(15) . . ?
C4_3 C3_3 H3_3 119.9 . . ?
C2_3 C3_3 H3_3 119.9 . . ?
C3_3 C4_3 C5_3 119.20(15) . . ?
C3_3 C4_3 H4_3 120.4 . . ?
C5_3 C4_3 H4_3 120.4 . . ?
C4_3 C5_3 C6_3 120.14(16) . . ?
C4_3 C5_3 H5_3 119.9 . . ?
C6_3 C5_3 H5_3 119.9 . . ?
C5_3 C6_3 C1_3 122.31(15) . . ?
C5_3 C6_3 H6_3 118.8 . . ?
C1_3 C6_3 H6_3 118.8 . . ?
C1_6 N3_4 C1_7 110.73(11) . . ?
C1_6 N3_4 C1_5 111.36(11) . . ?
C1_7 N3_4 C1_5 106.82(11) . . ?
C1_6 N3_4 C1_8 106.28(11) . . ?
C1_7 N3_4 C1_8 111.05(11) . . ?
C1_5 N3_4 C1_8 110.67(11) . . ?
C2_5 C1_5 N3_4 115.47(12) . . ?
C2_5 C1_5 H1A_5 108.4 . . ?
N3_4 C1_5 H1A_5 108.4 . . ?
C2_5 C1_5 H1B_5 108.4 . . ?
N3_4 C1_5 H1B_5 108.4 . . ?
H1A_5 C1_5 H1B_5 107.5 . . ?
C3_5 C2_5 C1_5 111.14(13) . . ?
C3_5 C2_5 H2A_5 109.4 . . ?
C1_5 C2_5 H2A_5 109.4 . . ?
C3_5 C2_5 H2B_5 109.4 . . ?
C1_5 C2_5 H2B_5 109.4 . . ?
H2A_5 C2_5 H2B_5 108.0 . . ?
C2_5 C3_5 C4_5 112.52(14) . . ?
C2_5 C3_5 H3A_5 109.1 . . ?
C4_5 C3_5 H3A_5 109.1 . . ?
C2_5 C3_5 H3B_5 109.1 . . ?
C4_5 C3_5 H3B_5 109.1 . . ?
H3A_5 C3_5 H3B_5 107.8 . . ?
C3_5 C4_5 H4A_5 109.5 . . ?
C3_5 C4_5 H4B_5 109.5 . . ?
H4A_5 C4_5 H4B_5 109.5 . . ?
C3_5 C4_5 H4C_5 109.5 . . ?
H4A_5 C4_5 H4C_5 109.5 . . ?
H4B_5 C4_5 H4C_5 109.5 . . ?
C2_6 C1_6 N3_4 115.50(12) . . ?
C2_6 C1_6 H1A_6 108.4 . . ?
N3_4 C1_6 H1A_6 108.4 . . ?
C2_6 C1_6 H1B_6 108.4 . . ?
N3_4 C1_6 H1B_6 108.4 . . ?
H1A_6 C1_6 H1B_6 107.5 . . ?
C1_6 C2_6 C3_6 109.81(13) . . ?
C1_6 C2_6 H2A_6 109.7 . . ?
C3_6 C2_6 H2A_6 109.7 . . ?
C1_6 C2_6 H2B_6 109.7 . . ?
C3_6 C2_6 H2B_6 109.7 . . ?
H2A_6 C2_6 H2B_6 108.2 . . ?
C4_6 C3_6 C2_6 111.76(14) . . ?
C4_6 C3_6 H3A_6 109.3 . . ?
C2_6 C3_6 H3A_6 109.3 . . ?
C4_6 C3_6 H3B_6 109.3 . . ?
C2_6 C3_6 H3B_6 109.3 . . ?
H3A_6 C3_6 H3B_6 107.9 . . ?
C3_6 C4_6 H4A_6 109.5 . . ?
C3_6 C4_6 H4B_6 109.5 . . ?
H4A_6 C4_6 H4B_6 109.5 . . ?
C3_6 C4_6 H4C_6 109.5 . . ?
H4A_6 C4_6 H4C_6 109.5 . . ?
H4B_6 C4_6 H4C_6 109.5 . . ?
C2_7 C1_7 N3_4 115.83(12) . . ?
C2_7 C1_7 H1A_7 108.3 . . ?
N3_4 C1_7 H1A_7 108.3 . . ?
C2_7 C1_7 H1B_7 108.3 . . ?
N3_4 C1_7 H1B_7 108.3 . . ?
H1A_7 C1_7 H1B_7 107.4 . . ?
C1_7 C2_7 C3_7 110.22(13) . . ?
C1_7 C2_7 H2A_7 109.6 . . ?
C3_7 C2_7 H2A_7 109.6 . . ?
C1_7 C2_7 H2B_7 109.6 . . ?
C3_7 C2_7 H2B_7 109.6 . . ?
H2A_7 C2_7 H2B_7 108.1 . . ?
C4_7 C3_7 C2_7 112.44(14) . . ?
C4_7 C3_7 H3A_7 109.1 . . ?
C2_7 C3_7 H3A_7 109.1 . . ?
C4_7 C3_7 H3B_7 109.1 . . ?
C2_7 C3_7 H3B_7 109.1 . . ?
H3A_7 C3_7 H3B_7 107.8 . . ?
C3_7 C4_7 H4A_7 109.5 . . ?
C3_7 C4_7 H4B_7 109.5 . . ?
H4A_7 C4_7 H4B_7 109.5 . . ?
C3_7 C4_7 H4C_7 109.5 . . ?
H4A_7 C4_7 H4C_7 109.5 . . ?
H4B_7 C4_7 H4C_7 109.5 . . ?
C2_8 C1_8 N3_4 115.88(12) . . ?
C2_8 C1_8 H1A_8 108.3 . . ?
N3_4 C1_8 H1A_8 108.3 . . ?
C2_8 C1_8 H1B_8 108.3 . . ?
N3_4 C1_8 H1B_8 108.3 . . ?
H1A_8 C1_8 H1B_8 107.4 . . ?
C1_8 C2_8 C3_8 109.38(12) . . ?
C1_8 C2_8 H2A_8 109.8 . . ?
C3_8 C2_8 H2A_8 109.8 . . ?
C1_8 C2_8 H2B_8 109.8 . . ?
C3_8 C2_8 H2B_8 109.8 . . ?
H2A_8 C2_8 H2B_8 108.2 . . ?
C4_8 C3_8 C2_8 112.14(14) . . ?
C4_8 C3_8 H3A_8 109.2 . . ?
C2_8 C3_8 H3A_8 109.2 . . ?
C4_8 C3_8 H3B_8 109.2 . . ?
C2_8 C3_8 H3B_8 109.2 . . ?
H3A_8 C3_8 H3B_8 107.9 . . ?
C3_8 C4_8 H4A_8 109.5 . . ?
C3_8 C4_8 H4B_8 109.5 . . ?
H4A_8 C4_8 H4B_8 109.5 . . ?
C3_8 C4_8 H4C_8 109.5 . . ?
H4A_8 C4_8 H4C_8 109.5 . . ?
H4B_8 C4_8 H4C_8 109.5 . . ?

loop_
_geom_bond_atom_site_label_1
_geom_bond_atom_site_label_2
_geom_bond_distance
_geom_bond_site_symmetry_2
_geom_bond_publ_flag
F1_1 B1_1 1.470(5) . ?
B1_1 N1_1 1.553(3) . ?
B1_1 C7_1 1.613(4) . ?
B1_1 C1_3 1.647(3) . ?
N1_1 N2_1 1.371(2) . ?
N1_1 C1_2 1.414(3) . ?
N2_1 C1_1 1.293(2) . ?
C1_1 C2_1 1.446(3) . ?
C1_1 H1_1 0.9500 . ?
C2_1 C7_1 1.400(3) . ?
C2_1 C3_1 1.403(4) . ?
C3_1 C4_1 1.391(5) . ?
C3_1 H3_1 0.9500 . ?
C4_1 C5_1 1.388(5) . ?
C4_1 H4_1 0.9500 . ?
C5_1 C6_1 1.387(4) . ?
C5_1 H5_1 0.9500 . ?
C6_1 C7_1 1.407(3) . ?
C6_1 H6_1 0.9500 . ?
F1_11 B1_11 1.42(2) . ?
B1_11 N1_11 1.563(17) . ?
B1_11 C1_3 1.581(12) . ?
B1_11 C7_11 1.62(2) . ?
N1_11 N2_11 1.372(11) . ?
N1_11 C1_21 1.423(15) . ?
N2_11 C1_11 1.282(13) . ?
C1_11 C2_11 1.452(16) . ?
C1_11 H1_11 0.9500 . ?
C2_11 C3_11 1.35(3) . ?
C2_11 C7_11 1.371(18) . ?
C3_11 C4_11 1.62(5) . ?
C3_11 H3A_11 0.9500 . ?
C4_11 C5_11 1.53(5) . ?
C4_11 H4A_11 0.9500 . ?
C5_11 C6_11 1.34(3) . ?
C5_11 H5A_11 0.9500 . ?
C6_11 C7_11 1.392(18) . ?
C6_11 H6_11 0.9500 . ?
C1_2 C6_2 1.394(3) . ?
C1_2 C2_2 1.395(4) . ?
C2_2 C3_2 1.392(6) . ?
C2_2 H2_2 0.9500 . ?
C3_2 C4_2 1.358(10) . ?
C3_2 H3_2 0.9500 . ?
C4_2 C5_2 1.353(9) . ?
C4_2 H4_2 0.9500 . ?
C5_2 C6_2 1.389(4) . ?
C5_2 H5_2 0.9500 . ?
C6_2 H6_2 0.9500 . ?
C1_21 C6_21 1.355(13) . ?
C1_21 C2_21 1.398(13) . ?
C2_21 C3_21 1.347(16) . ?
C2_21 H2_21 0.9500 . ?
C3_21 C4_21 1.35(2) . ?
C3_21 H3_21 0.9500 . ?
C4_21 C5_21 1.397(19) . ?
C4_21 H4_21 0.9500 . ?
C5_21 C6_21 1.425(15) . ?
C5_21 H5_21 0.9500 . ?
C6_21 H6_21 0.9500 . ?
C1_3 C2_3 1.400(2) . ?
C1_3 C6_3 1.400(2) . ?
C2_3 C3_3 1.391(2) . ?
C2_3 H2_3 0.9500 . ?
C3_3 C4_3 1.382(2) . ?
C3_3 H3_3 0.9500 . ?
C4_3 C5_3 1.386(2) . ?
C4_3 H4_3 0.9500 . ?
C5_3 C6_3 1.387(2) . ?
C5_3 H5_3 0.9500 . ?
C6_3 H6_3 0.9500 . ?
N3_4 C1_6 1.5194(18) . ?
N3_4 C1_7 1.5196(18) . ?
N3_4 C1_5 1.5207(19) . ?
N3_4 C1_8 1.5226(17) . ?
C1_5 C2_5 1.518(2) . ?
C1_5 H1A_5 0.9900 . ?
C1_5 H1B_5 0.9900 . ?
C2_5 C3_5 1.516(2) . ?
C2_5 H2A_5 0.9900 . ?
C2_5 H2B_5 0.9900 . ?
C3_5 C4_5 1.522(2) . ?
C3_5 H3A_5 0.9900 . ?
C3_5 H3B_5 0.9900 . ?
C4_5 H4A_5 0.9800 . ?
C4_5 H4B_5 0.9800 . ?
C4_5 H4C_5 0.9800 . ?
C1_6 C2_6 1.519(2) . ?
C1_6 H1A_6 0.9900 . ?
C1_6 H1B_6 0.9900 . ?
C2_6 C3_6 1.528(2) . ?
C2_6 H2A_6 0.9900 . ?
C2_6 H2B_6 0.9900 . ?
C3_6 C4_6 1.526(2) . ?
C3_6 H3A_6 0.9900 . ?
C3_6 H3B_6 0.9900 . ?
C4_6 H4A_6 0.9800 . ?
C4_6 H4B_6 0.9800 . ?
C4_6 H4C_6 0.9800 . ?
C1_7 C2_7 1.514(2) . ?
C1_7 H1A_7 0.9900 . ?
C1_7 H1B_7 0.9900 . ?
C2_7 C3_7 1.524(2) . ?
C2_7 H2A_7 0.9900 . ?
C2_7 H2B_7 0.9900 . ?
C3_7 C4_7 1.521(2) . ?
C3_7 H3A_7 0.9900 . ?
C3_7 H3B_7 0.9900 . ?
C4_7 H4A_7 0.9800 . ?
C4_7 H4B_7 0.9800 . ?
C4_7 H4C_7 0.9800 . ?
C1_8 C2_8 1.520(2) . ?
C1_8 H1A_8 0.9900 . ?
C1_8 H1B_8 0.9900 . ?
C2_8 C3_8 1.528(2) . ?
C2_8 H2A_8 0.9900 . ?
C2_8 H2B_8 0.9900 . ?
C3_8 C4_8 1.521(2) . ?
C3_8 H3A_8 0.9900 . ?
C3_8 H3B_8 0.9900 . ?
C4_8 H4A_8 0.9800 . ?
C4_8 H4B_8 0.9800 . ?
C4_8 H4C_8 0.9800 . ?

loop_
_geom_torsion_atom_site_label_1
_geom_torsion_atom_site_label_2
_geom_torsion_atom_site_label_3
_geom_torsion_atom_site_label_4
_geom_torsion
_geom_torsion_site_symmetry_1
_geom_torsion_site_symmetry_2
_geom_torsion_site_symmetry_3
_geom_torsion_site_symmetry_4
_geom_torsion_publ_flag
F1_1 B1_1 N1_1 N2_1 100.4(3) . . . . ?
C7_1 B1_1 N1_1 N2_1 -15.6(2) . . . . ?
C1_3 B1_1 N1_1 N2_1 -139.42(18) . . . . ?
F1_1 B1_1 N1_1 C1_2 -75.1(3) . . . . ?
C7_1 B1_1 N1_1 C1_2 168.85(18) . . . . ?
C1_3 B1_1 N1_1 C1_2 45.0(2) . . . . ?
C1_2 N1_1 N2_1 C1_1 -175.51(19) . . . . ?
B1_1 N1_1 N2_1 C1_1 8.5(3) . . . . ?
N1_1 N2_1 C1_1 C2_1 2.9(3) . . . . ?
N2_1 C1_1 C2_1 C7_1 -4.0(3) . . . . ?
N2_1 C1_1 C2_1 C3_1 174.4(3) . . . . ?
C7_1 C2_1 C3_1 C4_1 1.1(8) . . . . ?
C1_1 C2_1 C3_1 C4_1 -177.3(7) . . . . ?
C2_1 C3_1 C4_1 C5_1 0.0(13) . . . . ?
C3_1 C4_1 C5_1 C6_1 -0.7(13) . . . . ?
C4_1 C5_1 C6_1 C7_1 0.2(8) . . . . ?
C3_1 C2_1 C7_1 C6_1 -1.5(4) . . . . ?
C1_1 C2_1 C7_1 C6_1 176.92(19) . . . . ?
C3_1 C2_1 C7_1 B1_1 176.0(3) . . . . ?
C1_1 C2_1 C7_1 B1_1 -5.6(3) . . . . ?
C5_1 C6_1 C7_1 C2_1 0.9(4) . . . . ?
C5_1 C6_1 C7_1 B1_1 -176.6(3) . . . . ?
F1_1 B1_1 C7_1 C2_1 -103.6(3) . . . . ?
N1_1 B1_1 C7_1 C2_1 13.5(3) . . . . ?
C1_3 B1_1 C7_1 C2_1 136.46(19) . . . . ?
F1_1 B1_1 C7_1 C6_1 73.8(3) . . . . ?
N1_1 B1_1 C7_1 C6_1 -169.16(19) . . . . ?
C1_3 B1_1 C7_1 C6_1 -46.2(3) . . . . ?
F1_11 B1_11 N1_11 N2_11 -137.0(17) . . . . ?
C1_3 B1_11 N1_11 N2_11 112.9(10) . . . . ?
C7_11 B1_11 N1_11 N2_11 -16.3(13) . . . . ?
F1_11 B1_11 N1_11 C1_21 45.0(19) . . . . ?
C1_3 B1_11 N1_11 C1_21 -65.2(12) . . . . ?
C7_11 B1_11 N1_11 C1_21 165.7(9) . . . . ?
C1_21 N1_11 N2_11 C1_11 -176.8(9) . . . . ?
B1_11 N1_11 N2_11 C1_11 5.0(15) . . . . ?
N1_11 N2_11 C1_11 C2_11 6.5(16) . . . . ?
N2_11 C1_11 C2_11 C3_11 176.7(14) . . . . ?
N2_11 C1_11 C2_11 C7_11 -3.2(16) . . . . ?
C7_11 C2_11 C3_11 C4_11 -10(3) . . . . ?
C1_11 C2_11 C3_11 C4_11 170(2) . . . . ?
C2_11 C3_11 C4_11 C5_11 21(3) . . . . ?
C3_11 C4_11 C5_11 C6_11 -23(4) . . . . ?
C4_11 C5_11 C6_11 C7_11 14(4) . . . . ?
C3_11 C2_11 C7_11 C6_11 -4(2) . . . . ?
C1_11 C2_11 C7_11 C6_11 176.0(12) . . . . ?
C3_11 C2_11 C7_11 B1_11 169.4(15) . . . . ?
C1_11 C2_11 C7_11 B1_11 -10.7(16) . . . . ?
C5_11 C6_11 C7_11 C2_11 3(2) . . . . ?
C5_11 C6_11 C7_11 B1_11 -170.6(17) . . . . ?
F1_11 B1_11 C7_11 C2_11 137.3(19) . . . . ?
N1_11 B1_11 C7_11 C2_11 18.5(14) . . . . ?
C1_3 B1_11 C7_11 C2_11 -106.1(12) . . . . ?
F1_11 B1_11 C7_11 C6_11 -50(2) . . . . ?
N1_11 B1_11 C7_11 C6_11 -168.5(12) . . . . ?
C1_3 B1_11 C7_11 C6_11 66.9(15) . . . . ?
N2_1 N1_1 C1_2 C6_2 31.8(3) . . . . ?
B1_1 N1_1 C1_2 C6_2 -152.1(2) . . . . ?
N2_1 N1_1 C1_2 C2_2 -149.7(2) . . . . ?
B1_1 N1_1 C1_2 C2_2 26.4(3) . . . . ?
C6_2 C1_2 C2_2 C3_2 -1.0(4) . . . . ?
N1_1 C1_2 C2_2 C3_2 -179.5(3) . . . . ?
C1_2 C2_2 C3_2 C4_2 -2.2(7) . . . . ?
C2_2 C3_2 C4_2 C5_2 5.5(10) . . . . ?
C3_2 C4_2 C5_2 C6_2 -5.4(10) . . . . ?
C4_2 C5_2 C6_2 C1_2 2.0(6) . . . . ?
C2_2 C1_2 C6_2 C5_2 1.1(4) . . . . ?
N1_1 C1_2 C6_2 C5_2 179.6(3) . . . . ?
N2_11 N1_11 C1_21 C6_21 -155.9(10) . . . . ?
B1_11 N1_11 C1_21 C6_21 22.3(14) . . . . ?
N2_11 N1_11 C1_21 C2_21 20.9(13) . . . . ?
B1_11 N1_11 C1_21 C2_21 -160.8(10) . . . . ?
C6_21 C1_21 C2_21 C3_21 1(2) . . . . ?
N1_11 C1_21 C2_21 C3_21 -175.3(15) . . . . ?
C1_21 C2_21 C3_21 C4_21 1(4) . . . . ?
C2_21 C3_21 C4_21 C5_21 -2(7) . . . . ?
C3_21 C4_21 C5_21 C6_21 0(7) . . . . ?
C2_21 C1_21 C6_21 C5_21 -3.4(19) . . . . ?
N1_11 C1_21 C6_21 C5_21 173.3(13) . . . . ?
C4_21 C5_21 C6_21 C1_21 3(4) . . . . ?
F1_11 B1_11 C1_3 C2_3 16.0(19) . . . . ?
N1_11 B1_11 C1_3 C2_3 130.5(6) . . . . ?
C7_11 B1_11 C1_3 C2_3 -105.7(10) . . . . ?
F1_11 B1_11 C1_3 C6_3 172.8(15) . . . . ?
N1_11 B1_11 C1_3 C6_3 -72.7(10) . . . . ?
C7_11 B1_11 C1_3 C6_3 51.1(11) . . . . ?
F1_1 B1_1 C1_3 C2_3 -36.3(3) . . . . ?
N1_1 B1_1 C1_3 C2_3 -156.45(15) . . . . ?
C7_1 B1_1 C1_3 C2_3 82.8(2) . . . . ?
F1_1 B1_1 C1_3 C6_3 152.7(2) . . . . ?
N1_1 B1_1 C1_3 C6_3 32.6(3) . . . . ?
C7_1 B1_1 C1_3 C6_3 -88.2(2) . . . . ?
C6_3 C1_3 C2_3 C3_3 1.1(2) . . . . ?
B1_11 C1_3 C2_3 C3_3 156.8(8) . . . . ?
B1_1 C1_3 C2_3 C3_3 -170.69(17) . . . . ?
C1_3 C2_3 C3_3 C4_3 -0.8(3) . . . . ?
C2_3 C3_3 C4_3 C5_3 0.0(3) . . . . ?
C3_3 C4_3 C5_3 C6_3 0.4(3) . . . . ?
C4_3 C5_3 C6_3 C1_3 0.0(3) . . . . ?
C2_3 C1_3 C6_3 C5_3 -0.7(2) . . . . ?
B1_11 C1_3 C6_3 C5_3 -161.1(6) . . . . ?
B1_1 C1_3 C6_3 C5_3 170.51(18) . . . . ?
C1_6 N3_4 C1_5 C2_5 62.18(15) . . . . ?
C1_7 N3_4 C1_5 C2_5 -176.81(12) . . . . ?
C1_8 N3_4 C1_5 C2_5 -55.80(15) . . . . ?
N3_4 C1_5 C2_5 C3_5 -171.69(12) . . . . ?
C1_5 C2_5 C3_5 C4_5 179.92(13) . . . . ?
C1_7 N3_4 C1_6 C2_6 -61.84(17) . . . . ?
C1_5 N3_4 C1_6 C2_6 56.85(17) . . . . ?
C1_8 N3_4 C1_6 C2_6 177.45(13) . . . . ?
N3_4 C1_6 C2_6 C3_6 171.51(13) . . . . ?
C1_6 C2_6 C3_6 C4_6 174.54(15) . . . . ?
C1_6 N3_4 C1_7 C2_7 -52.94(16) . . . . ?
C1_5 N3_4 C1_7 C2_7 -174.35(12) . . . . ?
C1_8 N3_4 C1_7 C2_7 64.89(16) . . . . ?
N3_4 C1_7 C2_7 C3_7 -166.72(12) . . . . ?
C1_7 C2_7 C3_7 C4_7 -174.39(13) . . . . ?
C1_6 N3_4 C1_8 C2_8 175.13(13) . . . . ?
C1_7 N3_4 C1_8 C2_8 54.64(17) . . . . ?
C1_5 N3_4 C1_8 C2_8 -63.82(16) . . . . ?
N3_4 C1_8 C2_8 C3_8 173.21(13) . . . . ?
C1_8 C2_8 C3_8 C4_8 177.94(15) . . . . ?
